data_2205256
loop_
_publ_author_name
'Vadivelu Manivannan'
'Nagarajan Vembu'
'Maruthai Nallu'
'Kandasamy Sivakumar'
'Frank R. Fronczek'

_publ_section_title
;
 1-Napthyl 4-toluenesulfonate: supramolecular aggregation through weak
 C---H&#x00B7;&#x00B7;&#x00B7;O and C---H&#x00B7;&#x00B7;&#x00B7;\p
 interactions
;
_journal_issue 3
_journal_name_full 'Acta Crystallographica Section E'
_journal_page_first o528
_journal_page_last o530
_journal_paper_doi 10.1107/S160053680500276X
_journal_volume 61
_journal_year 2005
_chemical_formula_iupac 'C17 H14 O3 S'
_chemical_formula_moiety 'C17 H14 O3 S'
_chemical_formula_sum 'C17 H14 O3 S'
_chemical_formula_weight 298.34
_chemical_melting_point 396.5(5)
_chemical_name_common '\a-naphthyl p-toluenesulfonate'
_chemical_name_systematic
;
1-naphthyl 4-toluenesulfonate
;
_space_group_IT_number 2
_symmetry_cell_setting triclinic
_symmetry_space_group_name_Hall '-P 1'
_symmetry_space_group_name_H-M 'P -1'
_atom_sites_solution_hydrogens geom
_atom_sites_solution_primary direct
_atom_sites_solution_secondary difmap
_audit_creation_method SHELXL-97
_cell_angle_alpha 70.446(4)
_cell_angle_beta 71.335(4)
_cell_angle_gamma 81.831(8)
_cell_formula_units_Z 2
_cell_length_a 8.8693(10)
_cell_length_b 9.3982(10)
_cell_length_c 9.7112(10)
_cell_measurement_reflns_used 3629
_cell_measurement_temperature 120
_cell_measurement_theta_max 30.0
_cell_measurement_theta_min 2.5
_cell_volume 722.12(14)
_computing_cell_refinement 'DENZO and SCALEPACK (Otwinowski & Minor, 1997)'
_computing_data_collection 'COLLECT (Nonius, 1997)'
_computing_data_reduction 'DENZO and SCALEPACK'
_computing_molecular_graphics 'PLATON (Spek, 1990)'
_computing_publication_material SHELXL97
_computing_structure_refinement 'SHELXL97 (Sheldrick, 1997)'
_computing_structure_solution 'SHELXS97 (Sheldrick, 1997)'
_diffrn_ambient_temperature 120
_diffrn_measured_fraction_theta_full 0.985
_diffrn_measured_fraction_theta_max 0.985
_diffrn_measurement_device_type 'KappaCCD (with an Oxford Cryosystems  Cryostream coller)'
_diffrn_measurement_method '\w scans with \k offsets'
_diffrn_radiation_monochromator graphite
_diffrn_radiation_source 'fine-focus sealed tube'
_diffrn_radiation_type MoK\a
_diffrn_radiation_wavelength 0.71073
_diffrn_reflns_av_R_equivalents 0.0174
_diffrn_reflns_av_sigmaI/netI 0.0342
_diffrn_reflns_limit_h_max 12
_diffrn_reflns_limit_h_min -12
_diffrn_reflns_limit_k_max 13
_diffrn_reflns_limit_k_min -13
_diffrn_reflns_limit_l_max 13
_diffrn_reflns_limit_l_min -13
_diffrn_reflns_number 12785
_diffrn_reflns_theta_full 30.06
_diffrn_reflns_theta_max 30.06
_diffrn_reflns_theta_min 3.09
_diffrn_standards_decay_% <2
_diffrn_standards_number 0
_exptl_absorpt_coefficient_mu 0.231
_exptl_absorpt_correction_T_max 0.982
_exptl_absorpt_correction_T_min 0.934
_exptl_absorpt_correction_type multi-scan
_exptl_absorpt_process_details '(SCALEPACK; Otwinowski & Minor, 1997)'
_exptl_crystal_colour tan
_exptl_crystal_density_diffrn 1.372
_exptl_crystal_density_method 'not measured'
_exptl_crystal_description fragment
_exptl_crystal_F_000 312
_exptl_crystal_size_max 0.40
_exptl_crystal_size_mid 0.27
_exptl_crystal_size_min 0.08
_refine_diff_density_max 0.356
_refine_diff_density_min -0.433
_refine_ls_extinction_method none
_refine_ls_goodness_of_fit_ref 1.050
_refine_ls_hydrogen_treatment refall
_refine_ls_matrix_type full
_refine_ls_number_parameters 246
_refine_ls_number_reflns 4173
_refine_ls_number_restraints 0
_refine_ls_restrained_S_all 1.050
_refine_ls_R_factor_all 0.0439
_refine_ls_R_factor_gt 0.0356
_refine_ls_shift/su_max 0.000
_refine_ls_shift/su_mean 0.000
_refine_ls_structure_factor_coef Fsqd
_refine_ls_weighting_details 'calc w = 1/[\s^2^(Fo^2^)+(0.0371P)^2^+0.2951P] where P = (Fo^2^+2Fc^2^)/3'
_refine_ls_weighting_scheme calc
_refine_ls_wR_factor_gt 0.0879
_refine_ls_wR_factor_ref 0.0924
_reflns_number_gt 3618
_reflns_number_total 4173
_reflns_threshold_expression I>2\s(I)
_cod_data_source_file fl6137.cif
_cod_data_source_block I
_cod_depositor_comments
;
The following automatic conversions were performed:

'_chemical_melting_point' value '396-397' was changed to '396.5(5)' -
the average value was taken and precision was estimated.

Automatic conversion script
Id: cif_fix_values 1646 2011-03-28 12:23:43Z adriana 

The following automatic conversions were performed:

'_chemical_melting_point' value '396-397' was changed to '396.5(5)' -
the average value was taken and precision was estimated.

Automatic conversion script
Id: cif_fix_values 1715 2011-07-08 13:25:40Z adriana 
;
_cod_database_code 2205256
_cod_database_fobs_code 2205256

loop_
_symmetry_equiv_pos_as_xyz
'x, y, z'
'-x, -y, -z'

loop_
_atom_site_label
_atom_site_fract_x
_atom_site_fract_y
_atom_site_fract_z
_atom_site_U_iso_or_equiv
_atom_site_adp_type
_atom_site_calc_flag
_atom_site_occupancy
_atom_site_type_symbol
S1 0.27616(3) 0.69621(3) 0.84693(3) 0.01878(8) Uani d 1 S
O1 0.44043(11) 0.64780(11) 0.81136(11) 0.0262(2) Uani d 1 O
O2 0.21933(12) 0.81989(10) 0.74096(10) 0.0278(2) Uani d 1 O
O3 0.17074(10) 0.55929(9) 0.87136(10) 0.01995(18) Uani d 1 O
C1 0.21628(14) 0.72478(13) 1.02625(13) 0.0169(2) Uani d 1 C
C2 0.07282(14) 0.80386(13) 1.06793(14) 0.0191(2) Uani d 1 C
C3 0.02221(15) 0.82293(15) 1.21147(15) 0.0226(2) Uani d 1 C
C4 0.11336(16) 0.76464(15) 1.31332(14) 0.0238(3) Uani d 1 C
C5 0.25789(16) 0.68812(15) 1.26721(14) 0.0236(2) Uani d 1 C
C6 0.31085(15) 0.66675(14) 1.12429(14) 0.0207(2) Uani d 1 C
C7 0.0554(2) 0.7846(2) 1.46938(19) 0.0420(4) Uani d 1 C
C8 0.22678(13) 0.40893(13) 0.92523(13) 0.0177(2) Uani d 1 C
C9 0.20123(15) 0.33882(15) 1.07827(14) 0.0219(2) Uani d 1 C
C10 0.24750(16) 0.18480(15) 1.12931(15) 0.0248(3) Uani d 1 C
C11 0.31563(15) 0.10623(14) 1.02734(15) 0.0226(2) Uani d 1 C
C12 0.41305(15) 0.09891(14) 0.75945(16) 0.0241(3) Uani d 1 C
C13 0.43480(16) 0.17064(15) 0.60671(16) 0.0274(3) Uani d 1 C
C14 0.38663(17) 0.32404(16) 0.55448(15) 0.0268(3) Uani d 1 C
C15 0.31966(15) 0.40423(14) 0.65588(14) 0.0214(2) Uani d 1 C
C16 0.29733(13) 0.33325(13) 0.81436(13) 0.0175(2) Uani d 1 C
C17 0.34306(14) 0.17783(13) 0.86778(14) 0.0191(2) Uani d 1 C
H2 0.0069(19) 0.8441(18) 0.9993(19) 0.027(4) Uiso d 1 H
H3 -0.077(2) 0.8780(18) 1.2415(18) 0.029(4) Uiso d 1 H
H5 0.326(2) 0.6496(19) 1.3372(19) 0.033(4) Uiso d 1 H
H6 0.4121(19) 0.6113(18) 1.0922(18) 0.028(4) Uiso d 1 H
H7A 0.141(3) 0.802(3) 1.502(3) 0.069(7) Uiso d 1 H
H7B -0.020(3) 0.864(3) 1.475(3) 0.082(8) Uiso d 1 H
H7C 0.011(3) 0.694(3) 1.540(3) 0.082(8) Uiso d 1 H
H9 0.1505(19) 0.3958(19) 1.1459(19) 0.028(4) Uiso d 1 H
H10 0.230(2) 0.134(2) 1.238(2) 0.036(5) Uiso d 1 H
H11 0.345(2) 0.001(2) 1.060(2) 0.034(4) Uiso d 1 H
H12 0.4413(19) -0.0079(19) 0.7957(18) 0.027(4) Uiso d 1 H
H13 0.486(2) 0.116(2) 0.538(2) 0.034(4) Uiso d 1 H
H14 0.401(2) 0.376(2) 0.446(2) 0.038(5) Uiso d 1 H
H15 0.285(2) 0.5090(19) 0.6218(19) 0.032(4) Uiso d 1 H

loop_
_atom_site_aniso_label
_atom_site_aniso_U_11
_atom_site_aniso_U_22
_atom_site_aniso_U_33
_atom_site_aniso_U_12
_atom_site_aniso_U_13
_atom_site_aniso_U_23
S1 0.02205(15) 0.01889(14) 0.01668(14) -0.00053(10) -0.00477(10) -0.00807(10)
O1 0.0202(4) 0.0337(5) 0.0263(5) -0.0023(4) -0.0010(3) -0.0162(4)
O2 0.0438(6) 0.0219(4) 0.0193(4) -0.0003(4) -0.0128(4) -0.0052(4)
O3 0.0203(4) 0.0186(4) 0.0253(4) 0.0029(3) -0.0097(3) -0.0110(3)
C1 0.0189(5) 0.0171(5) 0.0164(5) -0.0004(4) -0.0056(4) -0.0071(4)
C2 0.0183(5) 0.0209(5) 0.0208(5) 0.0010(4) -0.0078(4) -0.0086(4)
C3 0.0191(6) 0.0262(6) 0.0235(6) 0.0004(5) -0.0043(4) -0.0114(5)
C4 0.0280(6) 0.0270(6) 0.0182(6) -0.0031(5) -0.0054(5) -0.0096(5)
C5 0.0277(6) 0.0254(6) 0.0205(6) 0.0007(5) -0.0121(5) -0.0065(5)
C6 0.0219(6) 0.0199(5) 0.0221(6) 0.0029(4) -0.0094(4) -0.0076(4)
C7 0.0485(10) 0.0587(11) 0.0228(7) 0.0058(8) -0.0091(7) -0.0224(8)
C8 0.0154(5) 0.0178(5) 0.0216(5) 0.0008(4) -0.0057(4) -0.0084(4)
C9 0.0203(6) 0.0263(6) 0.0205(6) -0.0008(4) -0.0044(4) -0.0105(5)
C10 0.0246(6) 0.0283(6) 0.0193(6) -0.0027(5) -0.0069(5) -0.0032(5)
C11 0.0201(6) 0.0188(6) 0.0273(6) -0.0010(4) -0.0086(5) -0.0033(5)
C12 0.0215(6) 0.0190(6) 0.0339(7) 0.0002(4) -0.0062(5) -0.0129(5)
C13 0.0279(6) 0.0265(6) 0.0307(7) -0.0019(5) -0.0018(5) -0.0186(6)
C14 0.0322(7) 0.0274(6) 0.0204(6) -0.0058(5) -0.0019(5) -0.0104(5)
C15 0.0252(6) 0.0189(5) 0.0195(6) -0.0020(4) -0.0046(4) -0.0067(4)
C16 0.0160(5) 0.0174(5) 0.0199(5) -0.0013(4) -0.0042(4) -0.0073(4)
C17 0.0154(5) 0.0181(5) 0.0245(6) -0.0012(4) -0.0055(4) -0.0076(4)

loop_
_atom_type_symbol
_atom_type_description
_atom_type_scat_dispersion_real
_atom_type_scat_dispersion_imag
_atom_type_scat_source
C C 0.0033 0.0016 'International Tables Vol C Tables 4.2.6.8 and 6.1.1.4'
H H 0.0000 0.0000 'International Tables Vol C Tables 4.2.6.8 and 6.1.1.4'
O O 0.0106 0.0060 'International Tables Vol C Tables 4.2.6.8 and 6.1.1.4'
S S 0.1246 0.1234 'International Tables Vol C Tables 4.2.6.8 and 6.1.1.4'

loop_
_geom_angle_atom_site_label_1
_geom_angle_atom_site_label_2
_geom_angle_atom_site_label_3
_geom_angle
_geom_angle_publ_flag
O2 S1 O1 120.59(6) y
O2 S1 O3 103.28(5) y
O1 S1 O3 108.74(5) y
O2 S1 C1 109.69(6) y
O1 S1 C1 109.43(6) y
O3 S1 C1 103.66(5) y
C8 O3 S1 119.57(7) y
C2 C1 C6 121.59(11) ?
C2 C1 S1 118.60(9) ?
C6 C1 S1 119.80(9) ?
C3 C2 C1 118.96(11) ?
C3 C2 H2 119.6(10) ?
C1 C2 H2 121.4(10) ?
C2 C3 C4 120.91(11) ?
C2 C3 H3 119.6(10) ?
C4 C3 H3 119.5(10) ?
C5 C4 C3 118.76(11) ?
C5 C4 C7 121.08(13) ?
C3 C4 C7 120.15(13) ?
C6 C5 C4 121.43(11) ?
C6 C5 H5 119.0(10) ?
C4 C5 H5 119.6(10) ?
C5 C6 C1 118.33(11) ?
C5 C6 H6 121.5(9) ?
C1 C6 H6 120.1(9) ?
C4 C7 H7A 112.0(14) ?
C4 C7 H7B 112.9(16) ?
H7A C7 H7B 108(2) ?
C4 C7 H7C 107.9(16) ?
H7A C7 H7C 106(2) ?
H7B C7 H7C 110(2) ?
C9 C8 O3 120.41(10) ?
C9 C8 C16 122.80(11) ?
O3 C8 C16 116.58(10) ?
C8 C9 C10 119.05(11) ?
C8 C9 H9 118.1(10) ?
C10 C9 H9 122.8(10) ?
C11 C10 C9 120.58(12) ?
C11 C10 H10 119.6(11) ?
C9 C10 H10 119.9(11) ?
C10 C11 C17 120.96(11) ?
C10 C11 H11 121.6(10) ?
C17 C11 H11 117.4(10) ?
C13 C12 C17 120.62(12) ?
C13 C12 H12 120.4(9) ?
C17 C12 H12 118.9(10) ?
C12 C13 C14 120.52(12) ?
C12 C13 H13 118.2(11) ?
C14 C13 H13 121.2(11) ?
C15 C14 C13 120.45(12) ?
C15 C14 H14 118.6(11) ?
C13 C14 H14 120.9(11) ?
C14 C15 C16 120.20(12) ?
C14 C15 H15 121.3(10) ?
C16 C15 H15 118.5(10) ?
C15 C16 C8 123.02(11) ?
C15 C16 C17 119.52(11) ?
C8 C16 C17 117.44(11) ?
C12 C17 C11 122.15(11) ?
C12 C17 C16 118.68(11) ?
C11 C17 C16 119.17(11) ?

loop_
_geom_bond_atom_site_label_1
_geom_bond_atom_site_label_2
_geom_bond_distance
_geom_bond_publ_flag
S1 O2 1.4244(9) y
S1 O1 1.4296(9) y
S1 O3 1.6068(9) y
S1 C1 1.7513(11) y
O3 C8 1.4105(14) y
C1 C2 1.3922(16) ?
C1 C6 1.3932(16) ?
C2 C3 1.3858(17) ?
C2 H2 0.973(16) ?
C3 C4 1.3983(18) ?
C3 H3 0.968(17) ?
C4 C5 1.3954(18) ?
C4 C7 1.5036(19) ?
C5 C6 1.3892(17) ?
C5 H5 0.998(17) ?
C6 H6 0.986(16) ?
C7 H7A 0.96(3) ?
C7 H7B 0.94(3) ?
C7 H7C 0.94(3) ?
C8 C9 1.3659(17) ?
C8 C16 1.4183(16) ?
C9 C10 1.4109(18) ?
C9 H9 0.948(17) ?
C10 C11 1.3677(19) ?
C10 H10 0.970(18) ?
C11 C17 1.4213(18) ?
C11 H11 0.960(17) ?
C12 C13 1.370(2) ?
C12 C17 1.4197(17) ?
C12 H12 0.971(16) ?
C13 C14 1.4115(19) ?
C13 H13 0.942(18) ?
C14 C15 1.3732(17) ?
C14 H14 0.976(18) ?
C15 C16 1.4171(17) ?
C15 H15 0.966(17) ?
C16 C17 1.4235(16) ?

loop_
_geom_hbond_atom_site_label_D
_geom_hbond_atom_site_label_H
_geom_hbond_atom_site_label_A
_geom_hbond_site_symmetry_A
_geom_hbond_distance_DH
_geom_hbond_distance_HA
_geom_hbond_distance_DA
_geom_hbond_angle_DHA
_geom_hbond_publ_flag
C2 H2 O2 . 0.973(16) 2.670(16) 2.9813(15) 99.0(11) ?
C6 H6 O1 . 0.986(16) 2.565(16) 2.9421(15) 102.6(11) ?
C15 H15 O3 . 0.966(17) 2.487(17) 2.8236(15) 100.3(11) ?
C3 H3 O2 2_577 0.968(17) 2.975(17) 3.7990(16) 143.8(12) y
C6 H6 O1 2_667 0.986(16) 2.621(16) 3.4334(15) 139.8(12) y
C7 H7A O2 1_556 0.96(3) 2.69(3) 3.515(2) 144.1(18) y
C9 H9 O3 2_567 0.948(17) 2.870(16) 3.2285(15) 103.7(11) ?
C12 H12 O2 1_545 0.971(16) 2.988(16) 3.4139(16) 107.9(11) ?
C14 H14 O1 2_666 0.976(18) 2.509(18) 3.3231(16) 140.8(14) y
C2 H2 Cg2 2_565 0.973(16) 2.68 3.36 127 y
C3 H3 Cg3 2_565 0.968(17) 2.83 3.40 119 y
C5 H5 Cg3 2_665 0.998(17) 2.86 3.55 127 y
C6 H6 Cg2 2_665 0.986(16) 3.01 3.62 121 y
C11 H11 Cg1 1_545 0.960(17) 2.78 3.49 132 y

loop_
_geom_torsion_atom_site_label_1
_geom_torsion_atom_site_label_2
_geom_torsion_atom_site_label_3
_geom_torsion_atom_site_label_4
_geom_torsion
_geom_torsion_publ_flag
O2 S1 O3 C8 158.11(8) y
O1 S1 O3 C8 28.90(10) y
C1 S1 O3 C8 -87.46(9) y
O2 S1 C1 C2 31.33(11) ?
O1 S1 C1 C2 165.71(9) ?
O3 S1 C1 C2 -78.42(10) ?
O2 S1 C1 C6 -149.58(10) ?
O1 S1 C1 C6 -15.20(12) ?
O3 S1 C1 C6 100.67(10) ?
C6 C1 C2 C3 -1.04(18) ?
S1 C1 C2 C3 178.04(9) ?
C1 C2 C3 C4 0.28(19) ?
C2 C3 C4 C5 0.78(19) ?
C2 C3 C4 C7 -179.17(14) ?
C3 C4 C5 C6 -1.2(2) ?
C7 C4 C5 C6 178.80(14) ?
C4 C5 C6 C1 0.43(19) ?
C2 C1 C6 C5 0.68(18) ?
S1 C1 C6 C5 -178.38(9) ?
S1 O3 C8 C9 84.39(12) ?
S1 O3 C8 C16 -100.68(10) ?
O3 C8 C9 C10 175.02(10) ?
C16 C8 C9 C10 0.42(18) ?
C8 C9 C10 C11 -0.60(19) ?
C9 C10 C11 C17 0.68(19) ?
C17 C12 C13 C14 -0.6(2) ?
C12 C13 C14 C15 1.1(2) ?
C13 C14 C15 C16 -0.4(2) ?
C14 C15 C16 C8 -179.03(12) ?
C14 C15 C16 C17 -0.75(18) ?
C9 C8 C16 C15 178.02(12) ?
O3 C8 C16 C15 3.22(16) ?
C9 C8 C16 C17 -0.30(17) ?
O3 C8 C16 C17 -175.10(10) ?
C13 C12 C17 C11 178.66(12) ?
C13 C12 C17 C16 -0.57(18) ?
C10 C11 C17 C12 -179.79(12) ?
C10 C11 C17 C16 -0.56(18) ?
C15 C16 C17 C12 1.23(17) ?
C8 C16 C17 C12 179.61(10) ?
C15 C16 C17 C11 -178.02(11) ?
C8 C16 C17 C11 0.35(16) ?

loop_
_cod_related_entry_id
_cod_related_entry_database
_cod_related_entry_code
1 ChemSpider 1407118
